data_7035912
loop_
_publ_author_name
'Itoh, Takahiro'
'Kondo, Mio'
'Sakamoto, Hirotoshi'
'Wakabayashi, Kaori'
'Kanaike, Mari'
'Itami, Kenichiro'
'Masaoka, Shigeyuki'

_publ_section_title
;
 Porous frameworks constructed by non-covalent linking of
 substitution-inert metal complexes.
;
_journal_issue 34
_journal_name_full 'Dalton transactions (Cambridge, England : 2003)'
_journal_page_first 15334
_journal_page_last 15342
_journal_paper_doi 10.1039/c5dt01620g
_journal_volume 44
_journal_year 2015
_chemical_compound_source 'synthesis as described'
_chemical_formula_moiety 'C80 H50 F20 N2 O8 Rh2, C4 O, 2(C4 H10 O)'
_chemical_formula_sum 'C92 H70 F20 N2 O11 Rh2'
_chemical_formula_weight 1965.32
_chemical_name_systematic
;
Rh_2_ppeb_4_AD
;
_space_group_IT_number 2
_symmetry_cell_setting triclinic
_symmetry_Int_Tables_number 2
_symmetry_space_group_name_Hall '-P 1'
_symmetry_space_group_name_H-M 'P -1'
_atom_sites_solution_hydrogens geom
_atom_sites_solution_primary direct
_atom_sites_solution_secondary difmap
_audit_creation_date 2015-02-23T16:11:23-00:00
_audit_creation_method 'WinGX routine CIF_UPDATE'
_audit_update_record
;
2015-02-23 deposited with the CCDC.
2015-07-17 downloaded from the CCDC.
;
_cell_angle_alpha 103.64578(146)
_cell_angle_beta 93.15192(145)
_cell_angle_gamma 94.03124(156)
_cell_formula_units_Z 1
_cell_length_a 10.86247(82)
_cell_length_b 13.88266(97)
_cell_length_c 14.92173(107)
_cell_measurement_reflns_used 12871
_cell_measurement_temperature 123(2)
_cell_measurement_theta_max 27.45
_cell_measurement_theta_min 3.02
_cell_measurement_wavelength 0.710747
_cell_volume 2175.3(3)
_computing_cell_refinement 'RAPID AUTO (Rigaku)'
_computing_data_collection 'RAPID AUTO (Rigaku)'
_computing_data_reduction 'RAPID AUTO (Rigaku)'
_computing_molecular_graphics 'Ortep-3 for Windows (Farrugia, 1997)'
_computing_publication_material 'WinGX publication routines (Farrugia, 1999)'
_computing_structure_refinement 'SHELXL-97 (Sheldrick, 2008)'
_computing_structure_solution 'SIR92 (Giacovazzo et al, 1993)'
_diffrn_ambient_temperature 123(2)
_diffrn_detector_area_resol_mean 10.000
_diffrn_measured_fraction_theta_full 0.991
_diffrn_measured_fraction_theta_max 0.991
_diffrn_measurement_device_type 'Rigaku R-AXIS RAPID'
_diffrn_measurement_method \w
_diffrn_radiation_monochromator confocal
_diffrn_radiation_type MoK\a
_diffrn_radiation_wavelength 0.710747
_diffrn_reflns_av_R_equivalents 0.031
_diffrn_reflns_av_unetI/netI 0.0422
_diffrn_reflns_limit_h_max 14
_diffrn_reflns_limit_h_min -14
_diffrn_reflns_limit_k_max 18
_diffrn_reflns_limit_k_min -17
_diffrn_reflns_limit_l_max 19
_diffrn_reflns_limit_l_min -19
_diffrn_reflns_number 21333
_diffrn_reflns_theta_full 27.47
_diffrn_reflns_theta_max 27.47
_diffrn_reflns_theta_min 3.02
_exptl_absorpt_coefficient_mu 0.483
_exptl_absorpt_correction_T_max 1.0000
_exptl_absorpt_correction_T_min 0.6819
_exptl_absorpt_correction_type multi-scan
_exptl_absorpt_process_details 'ABSCOR (Rigaku, 1955)'
_exptl_crystal_colour orange
_exptl_crystal_density_diffrn 1.5
_exptl_crystal_density_method 'not measured'
_exptl_crystal_description stick
_exptl_crystal_F_000 994
_exptl_crystal_size_max 0.273
_exptl_crystal_size_mid 0.040
_exptl_crystal_size_min 0.014
_refine_diff_density_max 1.296
_refine_diff_density_min -0.888
_refine_diff_density_rms 0.125
_refine_ls_extinction_method none
_refine_ls_goodness_of_fit_ref 1.089
_refine_ls_hydrogen_treatment mixed
_refine_ls_matrix_type full
_refine_ls_number_parameters 602
_refine_ls_number_reflns 9889
_refine_ls_number_restraints 6
_refine_ls_restrained_S_all 1.154
_refine_ls_R_factor_all 0.0607
_refine_ls_R_factor_gt 0.0511
_refine_ls_shift/su_max 0.001
_refine_ls_shift/su_mean 0
_refine_ls_structure_factor_coef Fsqd
_refine_ls_weighting_details 'calc w=1/[\s^2^(Fo^2^)+(0.1014P)^2^+0.0553P] where P=(Fo^2^+2Fc^2^)/3'
_refine_ls_weighting_scheme calc
_refine_ls_wR_factor_gt 0.1401
_refine_ls_wR_factor_ref 0.1511
_reflns_number_gt 8336
_reflns_number_total 9889
_reflns_threshold_expression >2\s(I)
_cod_data_source_file c5dt01620g2.cif
_cod_data_source_block 140728rh2l4_1-adnh2
_cod_depositor_comments 'Adding full bibliography for 7035910--7035912.cif.'
_cod_original_cell_volume 2175.32(27)
_cod_database_code 7035912

loop_
_symmetry_equiv_pos_as_xyz
'x, y, z'
'-x, -y, -z'

loop_
_atom_site_label
_atom_site_type_symbol
_atom_site_fract_x
_atom_site_fract_y
_atom_site_fract_z
_atom_site_U_iso_or_equiv
_atom_site_adp_type
_atom_site_occupancy
_atom_site_symmetry_multiplicity
_atom_site_calc_flag
_atom_site_refinement_flags
C1 C -0.1179(3) 0.3675(2) -0.1363(2) 0.0287(6) Uani 1 1 d .
C2 C -0.1987(3) 0.2912(2) -0.2063(2) 0.0310(7) Uani 1 1 d .
C3 C -0.2131(3) 0.1938(2) -0.1975(2) 0.0370(8) Uani 1 1 d .
H3 H -0.163 0.1739 -0.1538 0.044 Uiso 1 1 calc R
C4 C -0.3008(4) 0.1265(2) -0.2529(3) 0.0404(8) Uani 1 1 d .
H4 H -0.3106 0.0618 -0.2456 0.048 Uiso 1 1 calc R
C5 C -0.3752(3) 0.1545(2) -0.3201(2) 0.0356(7) Uani 1 1 d .
C6 C -0.3541(3) 0.2500(2) -0.3344(2) 0.0360(7) Uani 1 1 d .
H6 H -0.399 0.2678 -0.382 0.043 Uiso 1 1 calc R
C7 C -0.2667(3) 0.3184(2) -0.2781(2) 0.0327(7) Uani 1 1 d .
H7 H -0.2531 0.3819 -0.2877 0.039 Uiso 1 1 calc R
C8 C -0.4778(4) 0.0882(2) -0.3686(2) 0.0383(8) Uani 1 1 d .
C9 C -0.5668(4) 0.0339(2) -0.4023(2) 0.0374(7) Uani 1 1 d .
C10 C -0.6760(4) -0.0293(3) -0.4385(2) 0.0387(8) Uani 1 1 d .
C11 C -0.7025(5) -0.1179(3) -0.4106(4) 0.0612(13) Uani 1 1 d .
C12 C -0.8063(7) -0.1765(4) -0.4428(6) 0.096(3) Uani 1 1 d .
C13 C -0.8874(6) -0.1528(6) -0.5050(6) 0.108(3) Uani 1 1 d .
C14 C -0.8659(5) -0.0659(6) -0.5359(4) 0.089(2) Uani 1 1 d .
C15 C -0.7596(4) -0.0051(4) -0.5011(3) 0.0524(10) Uani 1 1 d .
C16 C -0.1776(3) 0.4733(2) 0.1049(2) 0.0282(6) Uani 1 1 d .
C17 C -0.2769(3) 0.4628(2) 0.1680(2) 0.0291(6) Uani 1 1 d .
C18 C -0.2790(3) 0.3858(3) 0.2137(3) 0.0370(7) Uani 1 1 d .
H18 H -0.2196 0.3401 0.2038 0.044 Uiso 1 1 calc R
C19 C -0.3693(3) 0.3779(3) 0.2734(3) 0.0380(7) Uani 1 1 d .
H19 H -0.3704 0.3265 0.3037 0.046 Uiso 1 1 calc R
C20 C -0.4587(3) 0.4457(3) 0.2892(2) 0.0344(7) Uani 1 1 d .
C21 C -0.4569(3) 0.5220(3) 0.2421(3) 0.0385(8) Uani 1 1 d .
H21 H -0.5168 0.5674 0.2512 0.046 Uiso 1 1 calc R
C22 C -0.3666(3) 0.5297(2) 0.1821(2) 0.0357(7) Uani 1 1 d .
H22 H -0.3659 0.5804 0.1509 0.043 Uiso 1 1 calc R
C23 C -0.5478(3) 0.4402(3) 0.3558(2) 0.0397(8) Uani 1 1 d .
C24 C -0.6177(4) 0.4337(3) 0.4133(3) 0.0429(8) Uani 1 1 d .
C25 C -0.6998(4) 0.4255(3) 0.4833(2) 0.0389(8) Uani 1 1 d .
C26 C -0.6918(4) 0.3507(3) 0.5314(3) 0.0448(9) Uani 1 1 d .
C27 C -0.7707(4) 0.3423(3) 0.5986(3) 0.0494(10) Uani 1 1 d .
C28 C -0.8591(4) 0.4080(3) 0.6205(3) 0.0504(10) Uani 1 1 d .
C29 C -0.8681(4) 0.4825(3) 0.5758(3) 0.0561(11) Uani 1 1 d .
C30 C -0.7905(4) 0.4903(3) 0.5067(3) 0.0486(10) Uani 1 1 d .
C31 C 0.1556(3) 0.2563(2) 0.1211(2) 0.0307(7) Uani 1 1 d .
C32 C 0.1264(4) 0.3136(2) 0.2178(2) 0.0369(7) Uani 1 1 d .
H32A H 0.1969 0.3593 0.2466 0.044 Uiso 1 1 calc R
H32B H 0.0562 0.3521 0.2128 0.044 Uiso 1 1 calc R
C33 C 0.0967(4) 0.2398(3) 0.2773(3) 0.0461(9) Uani 1 1 d .
H33 H 0.078 0.2765 0.3389 0.055 Uiso 1 1 calc R
C34 C 0.2077(4) 0.1796(3) 0.2863(3) 0.0539(11) Uani 1 1 d .
H34A H 0.2789 0.224 0.316 0.065 Uiso 1 1 calc R
H34B H 0.1888 0.1333 0.3242 0.065 Uiso 1 1 calc R
C35 C 0.2371(4) 0.1226(3) 0.1903(3) 0.0494(10) Uani 1 1 d .
H35 H 0.3085 0.0844 0.1957 0.059 Uiso 1 1 calc R
C36 C 0.1249(4) 0.0517(3) 0.1440(3) 0.0506(10) Uani 1 1 d .
H36A H 0.1058 0.0042 0.1806 0.061 Uiso 1 1 calc R
H36B H 0.1437 0.0152 0.0831 0.061 Uiso 1 1 calc R
C37 C 0.0128(4) 0.1117(2) 0.1353(3) 0.0413(8) Uani 1 1 d .
H37 H -0.059 0.0663 0.1061 0.05 Uiso 1 1 calc R
C38 C 0.0433(4) 0.1857(2) 0.0761(2) 0.0354(7) Uani 1 1 d .
H38A H 0.0606 0.1499 0.0146 0.042 Uiso 1 1 calc R
H38B H -0.0272 0.2236 0.0703 0.042 Uiso 1 1 calc R
C39 C -0.0158(4) 0.1687(3) 0.2320(3) 0.0455(9) Uani 1 1 d .
H39A H -0.087 0.2061 0.2274 0.055 Uiso 1 1 calc R
H39B H -0.0352 0.1222 0.2696 0.055 Uiso 1 1 calc R
C40 C 0.2667(4) 0.1967(3) 0.1307(3) 0.0422(8) Uani 1 1 d .
H40A H 0.338 0.2417 0.1592 0.051 Uiso 1 1 calc R
H40B H 0.2868 0.1608 0.0699 0.051 Uiso 1 1 calc R
C41 C -0.4819(5) 0.3211(5) -0.0138(4) 0.0807(16) Uani 1 1 d .
H41A H -0.5148 0.3825 -0.0174 0.121 Uiso 1 1 calc R
H41B H -0.3931 0.3296 -0.01 0.121 Uiso 1 1 calc R
H41C H -0.5087 0.3019 0.0403 0.121 Uiso 1 1 calc R
C42 C -0.5269(4) 0.2424(4) -0.0975(3) 0.0630(12) Uani 1 1 d .
H42A H -0.4994 0.2615 -0.1522 0.076 Uiso 1 1 calc R
H42B H -0.4922 0.1806 -0.0946 0.076 Uiso 1 1 calc R
C43 C -0.7047(5) 0.1608(3) -0.1877(3) 0.0581(11) Uani 1 1 d .
H43A H -0.6745 0.0961 -0.1907 0.07 Uiso 1 1 calc R
H43B H -0.6763 0.1844 -0.2398 0.07 Uiso 1 1 calc R
C44 C -0.8434(5) 0.1517(5) -0.1929(4) 0.0762(15) Uani 1 1 d .
H44A H -0.8714 0.1205 -0.1458 0.114 Uiso 1 1 calc R
H44B H -0.8748 0.112 -0.2526 0.114 Uiso 1 1 calc R
H44C H -0.8728 0.2166 -0.1837 0.114 Uiso 1 1 calc R
C45 C -0.4525(14) 0.0584(10) 0.0729(11) 0.089(4) Uani 0.5 1 d P
C46 C -0.3199(13) 0.0927(13) 0.0876(13) 0.110(6) Uani 0.5 1 d P
C47 C -0.3961(15) 0.0403(11) 0.0407(14) 0.110(6) Uani 0.5 1 d P
C48 C -0.3823(17) 0.1089(12) 0.1369(14) 0.128(8) Uani 0.5 1 d P
N1 N 0.1820(3) 0.3274(2) 0.0648(2) 0.0288(6) Uani 1 1 d .
O1 O -0.0405(2) 0.33629(15) -0.08655(15) 0.0296(5) Uani 1 1 d .
O2 O -0.1399(2) 0.45784(15) -0.13081(15) 0.0292(5) Uani 1 1 d .
O3 O -0.0897(2) 0.41761(16) 0.10269(15) 0.0295(5) Uani 1 1 d .
O4 O -0.1895(2) 0.53907(15) 0.05889(15) 0.0288(4) Uani 1 1 d .
O5 O -0.6578(3) 0.2279(2) -0.10433(19) 0.0511(7) Uani 1 1 d .
O6 O -0.5 0 0 0.162(5) Uani 1 2 d S
F1 F -0.6220(4) -0.1429(2) -0.3512(2) 0.0918(11) Uani 1 1 d .
F2 F -0.8323(5) -0.2597(3) -0.4145(4) 0.164(3) Uani 1 1 d .
F3 F -0.9926(4) -0.2113(4) -0.5362(4) 0.160(2) Uani 1 1 d U
F4 F -0.9449(3) -0.0403(4) -0.5962(3) 0.147(2) Uani 1 1 d .
F5 F -0.7373(3) 0.0784(2) -0.52919(19) 0.0744(8) Uani 1 1 d .
F6 F -0.6043(3) 0.2874(2) 0.51214(19) 0.0632(7) Uani 1 1 d .
F7 F -0.7609(3) 0.2700(2) 0.64309(19) 0.0748(8) Uani 1 1 d .
F8 F -0.9352(3) 0.3996(2) 0.68631(17) 0.0707(8) Uani 1 1 d .
F9 F -0.9538(3) 0.5483(2) 0.5983(2) 0.0820(9) Uani 1 1 d .
F10 F -0.8026(3) 0.5635(2) 0.4626(2) 0.0735(9) Uani 1 1 d .
Rh1 Rh 0.05403(2) 0.435865(15) 0.023406(15) 0.02408(10) Uani 1 1 d .
H1 H 0.205(3) 0.295(2) 0.022(2) 0.016(8) Uiso 1 1 d .
H2 H 0.244(4) 0.367(3) 0.088(3) 0.032(10) Uiso 1 1 d .

loop_
_atom_site_aniso_label
_atom_site_aniso_U_11
_atom_site_aniso_U_22
_atom_site_aniso_U_33
_atom_site_aniso_U_23
_atom_site_aniso_U_13
_atom_site_aniso_U_12
C1 0.0308(17) 0.0283(14) 0.0276(14) 0.0071(12) -0.0003(12) 0.0057(12)
C2 0.0318(17) 0.0293(14) 0.0305(15) 0.0045(13) -0.0039(12) 0.0065(12)
C3 0.042(2) 0.0293(15) 0.0383(17) 0.0066(14) -0.0104(14) 0.0076(13)
C4 0.046(2) 0.0271(15) 0.0458(19) 0.0058(14) -0.0080(16) 0.0045(14)
C5 0.0335(18) 0.0334(16) 0.0344(16) -0.0014(14) -0.0042(13) 0.0033(13)
C6 0.0367(19) 0.0388(17) 0.0314(16) 0.0063(14) -0.0042(13) 0.0076(14)
C7 0.0348(18) 0.0307(15) 0.0326(16) 0.0076(13) -0.0018(13) 0.0066(12)
C8 0.042(2) 0.0355(17) 0.0336(17) 0.0013(14) -0.0035(14) 0.0043(14)
C9 0.041(2) 0.0371(17) 0.0315(16) 0.0063(14) -0.0022(14) 0.0001(14)
C10 0.039(2) 0.0385(17) 0.0339(17) 0.0025(14) 0.0051(14) -0.0068(14)
C11 0.072(3) 0.044(2) 0.062(3) 0.002(2) 0.025(2) -0.007(2)
C12 0.097(5) 0.055(3) 0.116(5) -0.021(3) 0.058(4) -0.039(3)
C13 0.055(4) 0.101(5) 0.117(5) -0.063(4) 0.040(4) -0.050(4)
C14 0.032(2) 0.130(5) 0.070(3) -0.046(4) -0.008(2) 0.006(3)
C15 0.040(2) 0.068(3) 0.041(2) -0.0020(19) -0.0020(16) 0.0035(19)
C16 0.0277(16) 0.0280(14) 0.0299(15) 0.0101(12) 0.0006(12) 0.0006(11)
C17 0.0271(16) 0.0321(15) 0.0275(14) 0.0067(12) 0.0015(12) 0.0010(12)
C18 0.0340(19) 0.0393(17) 0.0410(18) 0.0148(15) 0.0055(14) 0.0050(14)
C19 0.037(2) 0.0411(18) 0.0404(18) 0.0192(15) 0.0059(15) 0.0013(14)
C20 0.0299(17) 0.0415(17) 0.0301(15) 0.0074(14) 0.0031(13) -0.0054(13)
C21 0.0334(19) 0.0415(18) 0.0427(19) 0.0116(15) 0.0088(15) 0.0082(14)
C22 0.0355(19) 0.0351(16) 0.0400(18) 0.0138(14) 0.0061(14) 0.0083(13)
C23 0.0344(19) 0.0458(19) 0.0356(17) 0.0068(15) -0.0004(14) -0.0069(14)
C24 0.036(2) 0.050(2) 0.0378(18) 0.0064(16) 0.0030(15) -0.0094(15)
C25 0.036(2) 0.0467(19) 0.0316(16) 0.0083(15) 0.0076(14) -0.0117(15)
C26 0.037(2) 0.056(2) 0.0388(19) 0.0143(17) -0.0069(15) -0.0098(17)
C27 0.052(3) 0.061(2) 0.0340(18) 0.0196(18) -0.0060(17) -0.0221(19)
C28 0.045(2) 0.065(3) 0.0361(19) 0.0083(18) 0.0104(17) -0.021(2)
C29 0.052(3) 0.055(2) 0.056(2) 0.000(2) 0.021(2) -0.0048(19)
C30 0.052(3) 0.049(2) 0.047(2) 0.0140(18) 0.0186(18) -0.0056(17)
C31 0.0351(18) 0.0258(14) 0.0354(16) 0.0168(13) -0.0005(13) 0.0020(12)
C32 0.043(2) 0.0334(16) 0.0330(16) 0.0082(14) -0.0086(14) 0.0018(14)
C33 0.061(3) 0.048(2) 0.0329(17) 0.0160(16) 0.0019(16) 0.0070(18)
C34 0.059(3) 0.056(2) 0.053(2) 0.031(2) -0.017(2) 0.0017(19)
C35 0.049(2) 0.0430(19) 0.066(3) 0.0326(19) -0.0040(19) 0.0126(16)
C36 0.066(3) 0.0301(17) 0.062(3) 0.0226(18) 0.005(2) 0.0066(16)
C37 0.047(2) 0.0317(16) 0.047(2) 0.0156(15) -0.0018(16) -0.0050(14)
C38 0.043(2) 0.0300(15) 0.0331(16) 0.0099(13) -0.0041(14) 0.0014(13)
C39 0.050(2) 0.048(2) 0.046(2) 0.0250(17) 0.0031(17) 0.0029(17)
C40 0.039(2) 0.0350(17) 0.056(2) 0.0192(16) -0.0031(17) 0.0087(14)
C41 0.060(3) 0.114(5) 0.065(3) 0.026(3) -0.005(3) -0.019(3)
C42 0.049(3) 0.086(3) 0.056(3) 0.016(2) 0.008(2) 0.015(2)
C43 0.073(3) 0.058(2) 0.042(2) 0.0065(19) 0.002(2) 0.015(2)
C44 0.066(4) 0.098(4) 0.055(3) 0.007(3) 0.002(2) -0.016(3)
C45 0.069(9) 0.072(8) 0.104(10) -0.020(7) -0.014(8) 0.027(7)
C46 0.054(8) 0.107(11) 0.133(13) -0.035(10) -0.013(8) 0.002(7)
C47 0.061(9) 0.079(9) 0.157(16) -0.036(9) -0.024(9) 0.026(7)
C48 0.086(11) 0.099(11) 0.158(16) -0.052(11) -0.038(11) 0.040(9)
N1 0.0285(15) 0.0292(14) 0.0304(14) 0.0086(12) 0.0009(12) 0.0108(12)
O1 0.0316(12) 0.0251(10) 0.0306(11) 0.0052(9) -0.0066(9) 0.0051(8)
O2 0.0338(12) 0.0253(10) 0.0279(10) 0.0070(9) -0.0054(9) 0.0026(8)
O3 0.0288(12) 0.0316(10) 0.0334(11) 0.0164(9) 0.0048(9) 0.0060(8)
O4 0.0270(11) 0.0310(10) 0.0331(11) 0.0151(9) 0.0050(9) 0.0061(8)
O5 0.0453(17) 0.0605(17) 0.0456(15) 0.0071(13) 0.0050(12) 0.0088(13)
O6 0.154(8) 0.081(4) 0.217(10) 0.002(5) -0.125(8) 0.004(5)
F1 0.142(3) 0.0641(17) 0.088(2) 0.0467(17) 0.029(2) 0.0205(19)
F2 0.200(5) 0.0549(18) 0.222(5) -0.010(3) 0.142(5) -0.049(2)
F3 0.071(2) 0.160(3) 0.179(4) -0.083(3) 0.036(2) -0.068(2)
F4 0.053(2) 0.247(6) 0.092(3) -0.056(3) -0.0364(19) 0.042(3)
F5 0.084(2) 0.091(2) 0.0570(16) 0.0328(15) -0.0086(15) 0.0269(17)
F6 0.0512(16) 0.0832(18) 0.0622(16) 0.0306(14) -0.0014(12) 0.0122(13)
F7 0.087(2) 0.090(2) 0.0561(16) 0.0438(15) -0.0044(14) -0.0169(16)
F8 0.0656(18) 0.098(2) 0.0418(13) 0.0097(13) 0.0193(12) -0.0283(15)
F9 0.084(2) 0.082(2) 0.083(2) 0.0127(16) 0.0498(18) 0.0182(17)
F10 0.095(2) 0.0561(15) 0.0825(19) 0.0308(14) 0.0453(17) 0.0190(14)
Rh1 0.02467(15) 0.02331(14) 0.02555(14) 0.00845(10) -0.00023(9) 0.00371(9)

loop_
_atom_type_symbol
_atom_type_description
_atom_type_scat_dispersion_real
_atom_type_scat_dispersion_imag
_atom_type_scat_source
C C 0.0033 0.0016 'International Tables Vol C Tables 4.2.6.8 and 6.1.1.4'
H H 0 0 'International Tables Vol C Tables 4.2.6.8 and 6.1.1.4'
N N 0.0061 0.0033 'International Tables Vol C Tables 4.2.6.8 and 6.1.1.4'
O O 0.0106 0.006 'International Tables Vol C Tables 4.2.6.8 and 6.1.1.4'
F F 0.0171 0.0103 'International Tables Vol C Tables 4.2.6.8 and 6.1.1.4'
Rh Rh -1.1178 0.9187 'International Tables Vol C Tables 4.2.6.8 and 6.1.1.4'

loop_
_geom_angle_atom_site_label_1
_geom_angle_atom_site_label_2
_geom_angle_atom_site_label_3
_geom_angle
_geom_angle_site_symmetry_1
_geom_angle_site_symmetry_3
O1 C1 O2 127.2(3) . .
O1 C1 C2 117.1(3) . .
O2 C1 C2 115.6(3) . .
C3 C2 C7 119.4(3) . .
C3 C2 C1 119.9(3) . .
C7 C2 C1 120.6(3) . .
C4 C3 C2 120.5(3) . .
C4 C3 H3 119.8 . .
C2 C3 H3 119.8 . .
C3 C4 C5 120.6(3) . .
C3 C4 H4 119.7 . .
C5 C4 H4 119.7 . .
C4 C5 C6 119.1(3) . .
C4 C5 C8 120.0(3) . .
C6 C5 C8 120.7(3) . .
C7 C6 C5 120.4(3) . .
C7 C6 H6 119.8 . .
C5 C6 H6 119.8 . .
C6 C7 C2 119.7(3) . .
C6 C7 H7 120.2 . .
C2 C7 H7 120.2 . .
C9 C8 C5 174.8(4) . .
C8 C9 C10 177.2(4) . .
C15 C10 C11 118.0(4) . .
C15 C10 C9 121.3(4) . .
C11 C10 C9 120.7(4) . .
F1 C11 C12 120.3(6) . .
F1 C11 C10 118.7(4) . .
C12 C11 C10 121.0(6) . .
F2 C12 C11 120.8(9) . .
F2 C12 C13 118.5(7) . .
C11 C12 C13 120.7(6) . .
F3 C13 C12 120.5(9) . .
F3 C13 C14 118.6(9) . .
C12 C13 C14 121.0(5) . .
F4 C14 C15 119.9(7) . .
F4 C14 C13 122.2(6) . .
C15 C14 C13 117.9(6) . .
F5 C15 C14 119.0(5) . .
F5 C15 C10 119.6(4) . .
C14 C15 C10 121.4(5) . .
O3 C16 O4 126.3(3) . .
O3 C16 C17 117.7(3) . .
O4 C16 C17 116.0(3) . .
C22 C17 C18 119.8(3) . .
C22 C17 C16 120.2(3) . .
C18 C17 C16 120.1(3) . .
C19 C18 C17 119.7(3) . .
C19 C18 H18 120.1 . .
C17 C18 H18 120.1 . .
C18 C19 C20 121.0(3) . .
C18 C19 H19 119.5 . .
C20 C19 H19 119.5 . .
C19 C20 C21 118.9(3) . .
C19 C20 C23 120.5(3) . .
C21 C20 C23 120.6(3) . .
C22 C21 C20 120.1(3) . .
C22 C21 H21 120 . .
C20 C21 H21 120 . .
C21 C22 C17 120.5(3) . .
C21 C22 H22 119.7 . .
C17 C22 H22 119.7 . .
C24 C23 C20 176.8(4) . .
C23 C24 C25 179.0(4) . .
C30 C25 C26 116.9(3) . .
C30 C25 C24 122.1(4) . .
C26 C25 C24 121.0(4) . .
F6 C26 C27 119.7(4) . .
F6 C26 C25 119.0(4) . .
C27 C26 C25 121.3(4) . .
F7 C27 C28 119.8(4) . .
F7 C27 C26 119.9(4) . .
C28 C27 C26 120.4(4) . .
F8 C28 C29 120.2(4) . .
F8 C28 C27 120.0(4) . .
C29 C28 C27 119.8(4) . .
F9 C29 C28 119.9(4) . .
F9 C29 C30 120.0(4) . .
C28 C29 C30 120.1(4) . .
F10 C30 C25 119.4(3) . .
F10 C30 C29 119.0(4) . .
C25 C30 C29 121.5(4) . .
N1 C31 C38 109.1(3) . .
N1 C31 C40 111.0(3) . .
C38 C31 C40 109.8(3) . .
N1 C31 C32 108.9(3) . .
C38 C31 C32 109.2(3) . .
C40 C31 C32 108.9(3) . .
C33 C32 C31 109.5(3) . .
C33 C32 H32A 109.8 . .
C31 C32 H32A 109.8 . .
C33 C32 H32B 109.8 . .
C31 C32 H32B 109.8 . .
H32A C32 H32B 108.2 . .
C39 C33 C34 109.3(3) . .
C39 C33 C32 109.5(3) . .
C34 C33 C32 110.0(4) . .
C39 C33 H33 109.3 . .
C34 C33 H33 109.3 . .
C32 C33 H33 109.3 . .
C35 C34 C33 109.3(3) . .
C35 C34 H34A 109.8 . .
C33 C34 H34A 109.8 . .
C35 C34 H34B 109.8 . .
C33 C34 H34B 109.8 . .
H34A C34 H34B 108.3 . .
C34 C35 C36 109.7(4) . .
C34 C35 C40 109.4(3) . .
C36 C35 C40 108.9(3) . .
C34 C35 H35 109.6 . .
C36 C35 H35 109.6 . .
C40 C35 H35 109.6 . .
C35 C36 C37 109.6(3) . .
C35 C36 H36A 109.7 . .
C37 C36 H36A 109.7 . .
C35 C36 H36B 109.7 . .
C37 C36 H36B 109.7 . .
H36A C36 H36B 108.2 . .
C39 C37 C38 109.5(3) . .
C39 C37 C36 109.1(3) . .
C38 C37 C36 109.4(3) . .
C39 C37 H37 109.6 . .
C38 C37 H37 109.6 . .
C36 C37 H37 109.6 . .
C31 C38 C37 109.8(3) . .
C31 C38 H38A 109.7 . .
C37 C38 H38A 109.7 . .
C31 C38 H38B 109.7 . .
C37 C38 H38B 109.7 . .
H38A C38 H38B 108.2 . .
C33 C39 C37 109.4(3) . .
C33 C39 H39A 109.8 . .
C37 C39 H39A 109.8 . .
C33 C39 H39B 109.8 . .
C37 C39 H39B 109.8 . .
H39A C39 H39B 108.2 . .
C31 C40 C35 110.1(3) . .
C31 C40 H40A 109.6 . .
C35 C40 H40A 109.6 . .
C31 C40 H40B 109.6 . .
C35 C40 H40B 109.6 . .
H40A C40 H40B 108.1 . .
C42 C41 H41A 109.5 . .
C42 C41 H41B 109.5 . .
H41A C41 H41B 109.5 . .
C42 C41 H41C 109.5 . .
H41A C41 H41C 109.5 . .
H41B C41 H41C 109.5 . .
O5 C42 C41 110.6(4) . .
O5 C42 H42A 109.5 . .
C41 C42 H42A 109.5 . .
O5 C42 H42B 109.5 . .
C41 C42 H42B 109.5 . .
H42A C42 H42B 108.1 . .
O5 C43 C44 109.9(4) . .
O5 C43 H43A 109.7 . .
C44 C43 H43A 109.7 . .
O5 C43 H43B 109.7 . .
C44 C43 H43B 109.7 . .
H43A C43 H43B 108.2 . .
C43 C44 H44A 109.5 . .
C43 C44 H44B 109.5 . .
H44A C44 H44B 109.5 . .
C43 C44 H44C 109.5 . .
H44A C44 H44C 109.5 . .
H44B C44 H44C 109.5 . .
C47 C45 C48 93(2) . .
C47 C45 O6 72.8(16) . .
C48 C45 O6 166.1(17) . .
C47 C45 C46 50.8(16) . .
C48 C45 C46 43.4(12) . .
O6 C45 C46 123.3(15) . .
C48 C46 C47 88.5(18) . .
C48 C46 C45 55.7(12) . .
C47 C46 C45 33.5(10) . .
C45 C47 C46 96(2) . .
C45 C47 O6 69.6(17) . .
C46 C47 O6 164.0(17) . .
C45 C47 C48 54.0(17) . .
C46 C47 C48 42.4(12) . .
O6 C47 C48 123.6(16) . .
C46 C48 C45 80.9(16) . .
C46 C48 C47 49.0(12) . .
C45 C48 C47 32.5(9) . .
C31 N1 Rh1 128.0(2) . .
C31 N1 H1 103(2) . .
Rh1 N1 H1 109(2) . .
C31 N1 H2 111(3) . .
Rh1 N1 H2 99(3) . .
H1 N1 H2 103(4) . .
C1 O1 Rh1 118.75(18) . .
C1 O2 Rh1 117.86(19) . 2_565
C16 O3 Rh1 118.89(19) . .
C16 O4 Rh1 118.8(2) . 2_565
C43 O5 C42 112.3(3) . .
C45 O6 C45 180(2) 2_455 .
C45 O6 C47 37.6(9) 2_455 2_455
C45 O6 C47 142.4(9) . 2_455
C45 O6 C47 142.4(9) 2_455 .
C45 O6 C47 37.6(9) . .
C47 O6 C47 180(2) 2_455 .
O4 Rh1 O2 90.40(9) 2_565 2_565
O4 Rh1 O3 175.87(7) 2_565 .
O2 Rh1 O3 89.92(10) 2_565 .
O4 Rh1 O1 90.16(10) 2_565 .
O2 Rh1 O1 175.90(7) 2_565 .
O3 Rh1 O1 89.23(10) . .
O4 Rh1 N1 84.53(10) 2_565 .
O2 Rh1 N1 87.31(10) 2_565 .
O3 Rh1 N1 99.60(10) . .
O1 Rh1 N1 96.79(10) . .
O4 Rh1 Rh1 88.30(6) 2_565 2_565
O2 Rh1 Rh1 88.51(6) 2_565 2_565
O3 Rh1 Rh1 87.60(6) . 2_565
O1 Rh1 Rh1 87.45(6) . 2_565
N1 Rh1 Rh1 171.66(8) . 2_565

loop_
_geom_bond_atom_site_label_1
_geom_bond_atom_site_label_2
_geom_bond_distance
_geom_bond_site_symmetry_2
C1 O1 1.257(4) .
C1 O2 1.278(3) .
C1 C2 1.493(4) .
C2 C3 1.389(4) .
C2 C7 1.406(4) .
C3 C4 1.373(5) .
C3 H3 0.93 .
C4 C5 1.396(5) .
C4 H4 0.93 .
C5 C6 1.397(5) .
C5 C8 1.437(5) .
C6 C7 1.384(5) .
C6 H6 0.93 .
C7 H7 0.93 .
C8 C9 1.192(5) .
C9 C10 1.425(5) .
C10 C15 1.381(6) .
C10 C11 1.405(6) .
C11 F1 1.332(7) .
C11 C12 1.338(8) .
C12 F2 1.338(8) .
C12 C13 1.357(12) .
C13 F3 1.346(6) .
C13 C14 1.399(12) .
C14 F4 1.334(8) .
C14 C15 1.381(7) .
C15 F5 1.334(6) .
C16 O3 1.267(4) .
C16 O4 1.275(4) .
C16 C17 1.492(4) .
C17 C22 1.384(4) .
C17 C18 1.396(5) .
C18 C19 1.377(5) .
C18 H18 0.93 .
C19 C20 1.390(5) .
C19 H19 0.93 .
C20 C21 1.403(5) .
C20 C23 1.435(5) .
C21 C22 1.379(5) .
C21 H21 0.93 .
C22 H22 0.93 .
C23 C24 1.192(5) .
C24 C25 1.430(5) .
C25 C30 1.383(6) .
C25 C26 1.400(6) .
C26 F6 1.337(5) .
C26 C27 1.374(6) .
C27 F7 1.335(5) .
C27 C28 1.371(7) .
C28 F8 1.339(5) .
C28 C29 1.363(7) .
C29 F9 1.350(6) .
C29 C30 1.386(6) .
C30 F10 1.344(5) .
C31 N1 1.463(4) .
C31 C38 1.527(5) .
C31 C40 1.530(5) .
C31 C32 1.536(5) .
C32 C33 1.536(5) .
C32 H32A 0.97 .
C32 H32B 0.97 .
C33 C39 1.532(6) .
C33 C34 1.532(6) .
C33 H33 0.98 .
C34 C35 1.527(6) .
C34 H34A 0.97 .
C34 H34B 0.97 .
C35 C36 1.533(6) .
C35 C40 1.539(5) .
C35 H35 0.98 .
C36 C37 1.539(6) .
C36 H36A 0.97 .
C36 H36B 0.97 .
C37 C39 1.534(5) .
C37 C38 1.536(5) .
C37 H37 0.98 .
C38 H38A 0.97 .
C38 H38B 0.97 .
C39 H39A 0.97 .
C39 H39B 0.97 .
C40 H40A 0.97 .
C40 H40B 0.97 .
C41 C42 1.486(7) .
C41 H41A 0.96 .
C41 H41B 0.96 .
C41 H41C 0.96 .
C42 O5 1.417(6) .
C42 H42A 0.97 .
C42 H42B 0.97 .
C43 O5 1.412(5) .
C43 C44 1.499(7) .
C43 H43A 0.97 .
C43 H43B 0.97 .
C44 H44A 0.96 .
C44 H44B 0.96 .
C44 H44C 0.96 .
C45 C47 0.816(19) .
C45 C48 1.231(19) .
C45 O6 1.253(14) .
C45 C46 1.47(2) .
C46 C48 1.02(2) .
C46 C47 1.147(18) .
C47 O6 1.277(15) .
C47 C48 1.52(2) .
N1 Rh1 2.285(3) .
N1 H1 0.76(3) .
N1 H2 0.84(4) .
O1 Rh1 2.050(2) .
O2 Rh1 2.035(2) 2_565
O3 Rh1 2.047(2) .
O4 Rh1 2.030(2) 2_565
O6 C45 1.253(14) 2_455
O6 C47 1.277(15) 2_455
Rh1 O4 2.030(2) 2_565
Rh1 O2 2.035(2) 2_565
Rh1 Rh1 2.4140(7) 2_565
